data_4104567
loop_
_publ_author_name
'Duarte Ananias'
'Mariya Kostova'
'Filipe A. Almeida Paz'
'Albano N. C. Neto'
'Renaldo T. De Moura'
'Oscar L. Malta'
'Luis D. Carlos'
'Jo\~ao Rocha'

_publ_contact_author_address
; Department of Chemistry
  University of Aveiro
  CICECO
  3810-193
  Aveiro
  Portugal
;
_publ_contact_author_email rocha@dq.ua.pt
_publ_contact_author_fax '+351 234 370084'
_publ_contact_author_name 'Professor Jo\~ao Rocha'
_publ_contact_author_phone '+351 234 370730'
_publ_section_title
;
 Molecule-Like Eu3+-Dimers Embedded in an Extended System Exhibit Unique
 Photoluminescence Properties
;
_journal_name_full 'Journal of the American Chemical Society'
_journal_page_first 8620
_journal_page_last 8626
_journal_paper_doi 10.1021/ja901820z
_journal_volume 131
_journal_year 2009
_chemical_formula_moiety 'O32 Si12 Sm3, 7K, 3(H2 O)'
_chemical_formula_sum 'H6 K7 O35 Si12 Sm3'
_chemical_formula_weight 1627.91
_chemical_name_systematic
; 
 ? 
;
_space_group_IT_number 2
_symmetry_cell_setting triclinic
_symmetry_space_group_name_Hall '-P 1'
_symmetry_space_group_name_H-M 'P -1'
_atom_sites_solution_hydrogens none
_atom_sites_solution_primary direct
_atom_sites_solution_secondary difmap
_audit_creation_date '10 June 2005'
_audit_creation_method 'SHELXL-97, manual editing plus enCIFer'
_cell_angle_alpha 87.68(3)
_cell_angle_beta 88.16(3)
_cell_angle_gamma 79.50(3)
_cell_formula_units_Z 1
_cell_length_a 6.9209(14)
_cell_length_b 11.428(2)
_cell_length_c 11.612(2)
_cell_measurement_reflns_used 8196
_cell_measurement_temperature 180(2)
_cell_measurement_theta_max 27.48
_cell_measurement_theta_min 1.00
_cell_volume 902.0(3)
_computing_cell_refinement 'HKL Scalepack (Otwinowski & Minor 1997)'
_computing_data_collection 'Collect (Nonius 1998)'
_computing_data_reduction
;
 HKL Denzo and Scalepack (Otwinowski & Minor 1997)
;
_computing_molecular_graphics 'SHELXTL (Bruker 2001)'
_computing_publication_material 'SHELXTL (Bruker 2001)'
_computing_structure_refinement 'SHELXTL (Bruker 2001)'
_computing_structure_solution 'SIR-92 (Altomare at al. 1994)'
_diffrn_ambient_temperature 180(2)
_diffrn_measured_fraction_theta_full 0.992
_diffrn_measured_fraction_theta_max 0.992
_diffrn_measurement_device_type 'Nonius Kappa CCD'
_diffrn_measurement_method 'Thin slice \w and \f scans'
_diffrn_radiation_source 'fine-focus sealed tube'
_diffrn_radiation_type MoK\a
_diffrn_radiation_wavelength 0.71073
_diffrn_reflns_av_R_equivalents 0.0512
_diffrn_reflns_av_sigmaI/netI 0.0459
_diffrn_reflns_limit_h_max 8
_diffrn_reflns_limit_h_min -8
_diffrn_reflns_limit_k_max 14
_diffrn_reflns_limit_k_min -14
_diffrn_reflns_limit_l_max 15
_diffrn_reflns_limit_l_min -14
_diffrn_reflns_number 10522
_diffrn_reflns_theta_full 27.49
_diffrn_reflns_theta_max 27.49
_diffrn_reflns_theta_min 3.51
_diffrn_standards_number 0
_exptl_absorpt_coefficient_mu 6.143
_exptl_absorpt_correction_T_max 0.923
_exptl_absorpt_correction_T_min 0.588
_exptl_absorpt_correction_type multi-scan
_exptl_absorpt_process_details
;
 Sortav (Blessing 1995)
;
_exptl_crystal_colour Colourless
_exptl_crystal_density_diffrn 2.997
_exptl_crystal_description Block
_exptl_crystal_F_000 773
_exptl_crystal_size_max 0.21
_exptl_crystal_size_mid 0.05
_exptl_crystal_size_min 0.02
_refine_diff_density_max 3.061
_refine_diff_density_min -3.436
_refine_diff_density_rms 0.292
_refine_ls_extinction_method none
_refine_ls_goodness_of_fit_ref 1.008
_refine_ls_hydrogen_treatment none
_refine_ls_matrix_type full
_refine_ls_number_parameters 260
_refine_ls_number_reflns 4090
_refine_ls_number_restraints 0
_refine_ls_restrained_S_all 1.008
_refine_ls_R_factor_all 0.0425
_refine_ls_R_factor_gt 0.0391
_refine_ls_shift/su_max 0.001
_refine_ls_shift/su_mean 0.000
_refine_ls_structure_factor_coef Fsqd
_refine_ls_weighting_details 'calc w=1/[\s^2^(Fo^2^)+(0.0426P)^2^+13.4000P] where P=(Fo^2^+2Fc^2^)/3'
_refine_ls_weighting_scheme calc
_refine_ls_wR_factor_gt 0.0969
_refine_ls_wR_factor_ref 0.0997
_reflns_number_gt 3816
_reflns_number_total 4090
_reflns_threshold_expression I>2\s(I)
_cod_data_source_file ja901820z_si_002.cif
_cod_data_source_block I
_cod_database_code 4104567

loop_
_symmetry_equiv_pos_as_xyz
'x, y, z'
'-x, -y, -z'

loop_
_atom_site_label
_atom_site_type_symbol
_atom_site_fract_x
_atom_site_fract_y
_atom_site_fract_z
_atom_site_U_iso_or_equiv
_atom_site_adp_type
_atom_site_occupancy
_atom_site_symmetry_multiplicity
_atom_site_calc_flag
_atom_site_refinement_flags
Sm1 Sm 0.0000 0.0000 0.5000 0.00705(11) Uani 1 2 d S
Sm2 Sm 0.51199(4) 0.51429(2) 0.66656(2) 0.00640(10) Uani 1 1 d .
Si1 Si 0.0123(2) 0.51248(14) 0.75085(13) 0.0076(3) Uani 1 1 d .
Si2 Si 0.3144(2) 0.30231(14) 0.84488(13) 0.0083(3) Uani 1 1 d .
Si3 Si 0.3346(2) 0.09378(14) 0.69367(13) 0.0063(3) Uani 1 1 d .
Si4 Si 0.5471(2) 0.23573(14) 0.51032(12) 0.0060(3) Uani 1 1 d .
Si5 Si 0.3431(2) 0.13730(14) 0.31404(13) 0.0066(3) Uani 1 1 d .
Si6 Si 0.3019(2) 0.32628(14) 0.11910(13) 0.0082(3) Uani 1 1 d .
O1 O 0.1813(6) 0.5748(4) 0.6917(4) 0.0123(8) Uani 1 1 d .
O2 O 0.1020(7) 0.3806(4) 0.8075(4) 0.0176(9) Uani 1 1 d .
O3 O -0.1542(6) 0.4983(4) 0.6624(4) 0.0136(9) Uani 1 1 d .
O4 O -0.0851(7) 0.5900(4) 0.8629(4) 0.0166(9) Uani 1 1 d .
O5 O 0.4972(7) 0.3492(4) 0.7866(4) 0.0126(8) Uani 1 1 d .
O6 O 0.3059(7) 0.1646(4) 0.8147(3) 0.0135(9) Uani 1 1 d .
O7 O 0.3233(7) 0.2967(4) 0.9840(4) 0.0165(9) Uani 1 1 d .
O8 O 0.3780(6) 0.1883(4) 0.5929(3) 0.0094(8) Uani 1 1 d .
O9 O 0.1456(6) 0.0406(4) 0.6687(4) 0.0120(8) Uani 1 1 d .
O10 O 0.5306(7) -0.0064(4) 0.7135(4) 0.0161(9) Uani 1 1 d .
O11 O 0.5226(6) 0.3785(4) 0.5156(3) 0.0096(8) Uani 1 1 d .
O12 O 0.4846(7) 0.2150(4) 0.3761(3) 0.0123(8) Uani 1 1 d .
O13 O 0.7629(6) 0.1659(4) 0.5351(4) 0.0127(8) Uani 1 1 d .
O14 O 0.1452(6) 0.1304(4) 0.3830(3) 0.0113(8) Uani 1 1 d .
O15 O 0.2970(7) 0.1993(4) 0.1862(4) 0.0137(9) Uani 1 1 d .
O16 O 0.4749(7) 0.3878(4) 0.1594(4) 0.0132(9) Uani 1 1 d .
K1 K -0.0141(2) 0.66670(12) 0.49375(11) 0.0145(3) Uani 1 1 d .
K2 K -0.1610(2) 0.19540(13) 0.23633(13) 0.0188(3) Uani 1 1 d .
K3 K 0.7377(4) 0.3932(3) -0.0193(2) 0.0396(6) Uani 0.75 1 d P
K4 K -0.1726(4) 0.1740(4) 0.7783(2) 0.0554(9) Uani 0.75 1 d P
O1W O 0.802(3) 0.309(2) 0.0122(19) 0.0300(13) Uiso 0.25 1 d P
O2W O -0.1810(17) 0.1286(10) 1.0060(10) 0.0300(13) Uiso 0.50 1 d P
O3W O 0.4819(14) 0.0180(8) 0.0138(7) 0.0300(13) Uiso 0.75 1 d P

loop_
_atom_site_aniso_label
_atom_site_aniso_U_11
_atom_site_aniso_U_22
_atom_site_aniso_U_33
_atom_site_aniso_U_23
_atom_site_aniso_U_13
_atom_site_aniso_U_12
Sm1 0.0072(2) 0.0065(2) 0.00773(19) 0.00115(14) -0.00160(14) -0.00215(15)
Sm2 0.00647(16) 0.00817(16) 0.00494(15) 0.00012(10) -0.00049(10) -0.00235(10)
Si1 0.0059(7) 0.0094(7) 0.0076(7) -0.0003(5) -0.0011(5) -0.0013(6)
Si2 0.0118(8) 0.0070(7) 0.0059(7) -0.0003(5) 0.0007(6) -0.0013(6)
Si3 0.0078(7) 0.0057(7) 0.0057(7) -0.0008(5) -0.0002(5) -0.0023(5)
Si4 0.0076(7) 0.0061(7) 0.0045(6) 0.0000(5) 0.0002(5) -0.0015(5)
Si5 0.0069(7) 0.0077(7) 0.0051(7) 0.0016(5) -0.0001(5) -0.0022(6)
Si6 0.0124(8) 0.0083(7) 0.0048(6) -0.0004(5) 0.0005(5) -0.0039(6)
O1 0.0060(19) 0.014(2) 0.017(2) 0.0044(16) -0.0010(16) -0.0032(16)
O2 0.017(2) 0.011(2) 0.024(2) 0.0069(18) -0.0024(18) -0.0030(18)
O3 0.008(2) 0.021(2) 0.0116(19) -0.0053(17) 0.0004(15) -0.0028(17)
O4 0.016(2) 0.021(2) 0.012(2) -0.0061(18) -0.0028(17) 0.0013(19)
O5 0.017(2) 0.010(2) 0.0105(19) 0.0034(15) -0.0002(16) -0.0044(17)
O6 0.024(2) 0.010(2) 0.0073(19) -0.0039(15) 0.0048(16) -0.0055(18)
O7 0.030(3) 0.013(2) 0.0062(19) -0.0034(16) 0.0017(17) -0.0038(19)
O8 0.011(2) 0.011(2) 0.0065(18) -0.0002(15) 0.0015(15) -0.0047(16)
O9 0.012(2) 0.016(2) 0.0116(19) 0.0008(16) -0.0019(16) -0.0100(17)
O10 0.016(2) 0.010(2) 0.019(2) -0.0016(17) -0.0024(17) 0.0063(17)
O11 0.016(2) 0.0065(19) 0.0067(18) -0.0008(14) 0.0002(15) -0.0039(16)
O12 0.016(2) 0.018(2) 0.0061(18) -0.0020(15) 0.0003(15) -0.0100(17)
O13 0.008(2) 0.010(2) 0.018(2) 0.0015(16) 0.0017(16) 0.0020(16)
O14 0.012(2) 0.014(2) 0.0090(19) -0.0007(15) 0.0019(15) -0.0048(16)
O15 0.020(2) 0.014(2) 0.0089(19) 0.0031(16) -0.0049(16) -0.0085(18)
O16 0.016(2) 0.015(2) 0.012(2) -0.0074(16) 0.0045(16) -0.0101(17)
K1 0.0174(7) 0.0124(6) 0.0139(6) -0.0024(5) -0.0016(5) -0.0022(5)
K2 0.0168(7) 0.0169(7) 0.0233(7) 0.0029(5) -0.0047(5) -0.0046(5)
K3 0.0442(15) 0.0465(16) 0.0338(13) 0.0152(11) -0.0090(11) -0.0255(13)
K4 0.0182(12) 0.096(3) 0.0383(14) 0.0105(15) 0.0027(10) 0.0236(14)

loop_
_atom_type_symbol
_atom_type_description
_atom_type_scat_dispersion_real
_atom_type_scat_dispersion_imag
_atom_type_scat_source
H H 0.0000 0.0000 'International Tables Vol C Tables 4.2.6.8 and 6.1.1.4'
K K 0.2009 0.2494 'International Tables Vol C Tables 4.2.6.8 and 6.1.1.4'
O O 0.0106 0.0060 'International Tables Vol C Tables 4.2.6.8 and 6.1.1.4'
Si Si 0.0817 0.0704 'International Tables Vol C Tables 4.2.6.8 and 6.1.1.4'
Sm Sm -0.1638 3.4418 'International Tables Vol C Tables 4.2.6.8 and 6.1.1.4'

loop_
_geom_angle_atom_site_label_1
_geom_angle_atom_site_label_2
_geom_angle_atom_site_label_3
_geom_angle
_geom_angle_site_symmetry_1
_geom_angle_site_symmetry_3
O13 Sm1 O13 180.000(1) 2_656 1_455
O13 Sm1 O14 84.34(15) 2_656 2_556
O13 Sm1 O14 95.66(15) 1_455 2_556
O13 Sm1 O14 95.66(15) 2_656 .
O13 Sm1 O14 84.34(15) 1_455 .
O14 Sm1 O14 180.0 2_556 .
O13 Sm1 O9 86.80(16) 2_656 2_556
O13 Sm1 O9 93.20(16) 1_455 2_556
O14 Sm1 O9 95.17(14) 2_556 2_556
O14 Sm1 O9 84.83(14) . 2_556
O13 Sm1 O9 93.20(16) 2_656 .
O13 Sm1 O9 86.80(16) 1_455 .
O14 Sm1 O9 84.83(14) 2_556 .
O14 Sm1 O9 95.17(14) . .
O9 Sm1 O9 180.000(1) 2_556 .
O1 Sm2 O3 165.46(16) . 1_655
O1 Sm2 O5 89.75(16) . .
O3 Sm2 O5 97.11(16) 1_655 .
O1 Sm2 O16 83.36(16) . 2_666
O3 Sm2 O16 84.60(15) 1_655 2_666
O5 Sm2 O16 84.21(15) . 2_666
O1 Sm2 O11 101.00(16) . .
O3 Sm2 O11 92.45(15) 1_655 .
O5 Sm2 O11 84.40(14) . .
O16 Sm2 O11 167.79(15) 2_666 .
O1 Sm2 O11 86.37(15) . 2_666
O3 Sm2 O11 93.07(15) 1_655 2_666
O5 Sm2 O11 153.06(15) . 2_666
O16 Sm2 O11 121.66(15) 2_666 2_666
O11 Sm2 O11 70.26(16) . 2_666
O1 Sm2 Si4 81.20(11) . 2_666
O3 Sm2 Si4 92.14(12) 1_655 2_666
O5 Sm2 Si4 170.75(12) . 2_666
O16 Sm2 Si4 96.54(11) 2_666 2_666
O11 Sm2 Si4 95.41(10) . 2_666
O11 Sm2 Si4 25.15(10) 2_666 2_666
O1 Sm2 Sm2 94.43(11) . 2_666
O3 Sm2 Sm2 93.38(11) 1_655 2_666
O5 Sm2 Sm2 119.20(11) . 2_666
O16 Sm2 Sm2 156.53(11) 2_666 2_666
O11 Sm2 Sm2 35.30(10) . 2_666
O11 Sm2 Sm2 34.96(10) 2_666 2_666
Si4 Sm2 Sm2 60.11(3) 2_666 2_666
O1 Si1 O3 112.5(2) . .
O1 Si1 O2 111.7(2) . .
O3 Si1 O2 108.5(3) . .
O1 Si1 O4 109.2(3) . .
O3 Si1 O4 110.7(2) . .
O2 Si1 O4 104.0(3) . .
O5 Si2 O7 112.0(3) . .
O5 Si2 O2 113.7(2) . .
O7 Si2 O2 108.5(3) . .
O5 Si2 O6 113.3(2) . .
O7 Si2 O6 102.9(2) . .
O2 Si2 O6 105.7(3) . .
O9 Si3 O8 111.5(2) . .
O9 Si3 O10 113.9(3) . .
O8 Si3 O10 109.5(2) . .
O9 Si3 O6 110.6(2) . .
O8 Si3 O6 107.1(2) . .
O10 Si3 O6 103.7(2) . .
O13 Si4 O11 114.2(2) . .
O13 Si4 O8 113.0(2) . .
O11 Si4 O8 110.0(2) . .
O13 Si4 O12 110.7(2) . .
O11 Si4 O12 103.5(2) . .
O8 Si4 O12 104.7(2) . .
O13 Si4 Sm2 119.15(17) . 2_666
O8 Si4 Sm2 127.08(17) . 2_666
O12 Si4 Sm2 65.32(16) . 2_666
O14 Si5 O10 112.6(2) . 2_656
O14 Si5 O15 110.3(2) . .
O10 Si5 O15 103.5(2) 2_656 .
O14 Si5 O12 114.0(2) . .
O10 Si5 O12 109.1(3) 2_656 .
O15 Si5 O12 106.6(2) . .
O16 Si6 O7 112.0(2) . 1_554
O16 Si6 O15 112.7(2) . .
O7 Si6 O15 105.2(2) 1_554 .
O16 Si6 O4 112.6(3) . 2_566
O7 Si6 O4 106.3(2) 1_554 2_566
O15 Si6 O4 107.6(3) . 2_566
Si1 O1 Sm2 132.9(2) . .
Si2 O2 Si1 139.1(3) . .
Si1 O3 Sm2 137.1(2) . 1_455
Si6 O4 Si1 130.4(3) 2_566 .
Si2 O5 Sm2 130.6(3) . .
Si2 O6 Si3 132.4(3) . .
Si6 O7 Si2 165.1(3) 1_556 .
Si3 O8 Si4 145.8(3) . .
Si3 O9 Sm1 133.5(2) . .
Si3 O10 Si5 149.1(3) . 2_656
Si4 O11 Sm2 134.6(2) . .
Si4 O11 Sm2 115.7(2) . 2_666
Sm2 O11 Sm2 109.74(16) . 2_666
Si5 O12 Si4 136.8(3) . .
Si4 O13 Sm1 147.0(3) . 1_655
Si5 O14 Sm1 140.8(3) . .
Si6 O15 Si5 138.6(3) . .
Si6 O16 Sm2 127.0(2) . 2_666

loop_
_geom_bond_atom_site_label_1
_geom_bond_atom_site_label_2
_geom_bond_distance
_geom_bond_site_symmetry_2
Sm1 O13 2.310(4) 2_656
Sm1 O13 2.310(4) 1_455
Sm1 O14 2.317(4) 2_556
Sm1 O14 2.317(4) .
Sm1 O9 2.333(4) 2_556
Sm1 O9 2.333(4) .
Sm2 O1 2.280(4) .
Sm2 O3 2.283(4) 1_655
Sm2 O5 2.315(4) .
Sm2 O16 2.361(4) 2_666
Sm2 O11 2.378(4) .
Sm2 O11 2.398(4) 2_666
Sm2 Si4 3.4206(18) 2_666
Sm2 Sm2 3.9064(9) 2_666
Si1 O1 1.600(4) .
Si1 O3 1.603(4) .
Si1 O2 1.642(5) .
Si1 O4 1.659(5) .
Si2 O5 1.584(5) .
Si2 O7 1.617(4) .
Si2 O2 1.637(5) .
Si2 O6 1.637(5) .
Si3 O9 1.578(4) .
Si3 O8 1.618(4) .
Si3 O10 1.623(5) .
Si3 O6 1.639(4) .
Si4 O13 1.589(4) .
Si4 O11 1.613(4) .
Si4 O8 1.643(4) .
Si4 O12 1.668(4) .
Si4 Sm2 3.4206(18) 2_666
Si5 O14 1.577(4) .
Si5 O10 1.627(5) 2_656
Si5 O15 1.634(4) .
Si5 O12 1.638(4) .
Si6 O16 1.587(4) .
Si6 O7 1.615(4) 1_554
Si6 O15 1.624(4) .
Si6 O4 1.638(5) 2_566
O3 Sm2 2.283(4) 1_455
O4 Si6 1.638(5) 2_566
O7 Si6 1.615(4) 1_556
O10 Si5 1.627(5) 2_656
O11 Sm2 2.398(4) 2_666
O13 Sm1 2.310(4) 1_655
O16 Sm2 2.361(4) 2_666
K3 O1W 1.04(2) .
O3W O3W 0.550(14) 2_655

loop_
_geom_torsion_atom_site_label_1
_geom_torsion_atom_site_label_2
_geom_torsion_atom_site_label_3
_geom_torsion_atom_site_label_4
_geom_torsion
_geom_torsion_site_symmetry_1
_geom_torsion_site_symmetry_4
O3 Si1 O1 Sm2 -119.9(3) . .
O2 Si1 O1 Sm2 2.4(4) . .
O4 Si1 O1 Sm2 116.8(3) . .
O3 Sm2 O1 Si1 -127.6(6) 1_655 .
O5 Sm2 O1 Si1 -9.2(3) . .
O16 Sm2 O1 Si1 -93.4(3) 2_666 .
O11 Sm2 O1 Si1 75.0(3) . .
O11 Sm2 O1 Si1 144.1(3) 2_666 .
Si4 Sm2 O1 Si1 168.9(3) 2_666 .
Sm2 Sm2 O1 Si1 110.1(3) 2_666 .
O5 Si2 O2 Si1 -18.7(6) . .
O7 Si2 O2 Si1 106.6(5) . .
O6 Si2 O2 Si1 -143.6(5) . .
O1 Si1 O2 Si2 15.7(6) . .
O3 Si1 O2 Si2 140.2(5) . .
O4 Si1 O2 Si2 -101.9(5) . .
O1 Si1 O3 Sm2 -141.3(4) . 1_455
O2 Si1 O3 Sm2 94.6(4) . 1_455
O4 Si1 O3 Sm2 -18.9(5) . 1_455
O1 Si1 O4 Si6 109.5(4) . 2_566
O3 Si1 O4 Si6 -14.9(5) . 2_566
O2 Si1 O4 Si6 -131.2(4) . 2_566
O7 Si2 O5 Sm2 -119.7(3) . .
O2 Si2 O5 Sm2 3.7(4) . .
O6 Si2 O5 Sm2 124.4(3) . .
O1 Sm2 O5 Si2 5.7(3) . .
O3 Sm2 O5 Si2 172.8(3) 1_655 .
O16 Sm2 O5 Si2 89.0(3) 2_666 .
O11 Sm2 O5 Si2 -95.4(3) . .
O11 Sm2 O5 Si2 -75.8(5) 2_666 .
Sm2 Sm2 O5 Si2 -89.3(3) 2_666 .
O5 Si2 O6 Si3 -46.0(5) . .
O7 Si2 O6 Si3 -167.1(4) . .
O2 Si2 O6 Si3 79.2(4) . .
O9 Si3 O6 Si2 -121.9(4) . .
O8 Si3 O6 Si2 -0.1(5) . .
O10 Si3 O6 Si2 115.7(4) . .
O5 Si2 O7 Si6 88.8(14) . 1_556
O2 Si2 O7 Si6 -37.6(14) . 1_556
O6 Si2 O7 Si6 -149.2(13) . 1_556
O9 Si3 O8 Si4 -137.9(5) . .
O10 Si3 O8 Si4 -11.0(6) . .
O6 Si3 O8 Si4 100.9(5) . .
O13 Si4 O8 Si3 -1.3(6) . .
O11 Si4 O8 Si3 -130.2(5) . .
O12 Si4 O8 Si3 119.3(5) . .
Sm2 Si4 O8 Si3 -170.8(4) 2_666 .
O8 Si3 O9 Sm1 31.4(4) . .
O10 Si3 O9 Sm1 -93.2(4) . .
O6 Si3 O9 Sm1 150.5(3) . .
O13 Sm1 O9 Si3 74.3(4) 2_656 .
O13 Sm1 O9 Si3 -105.7(4) 1_455 .
O14 Sm1 O9 Si3 158.3(4) 2_556 .
O14 Sm1 O9 Si3 -21.7(4) . .
O9 Si3 O10 Si5 30.6(7) . 2_656
O8 Si3 O10 Si5 -95.0(6) . 2_656
O6 Si3 O10 Si5 150.9(6) . 2_656
O13 Si4 O11 Sm2 -72.9(4) . .
O8 Si4 O11 Sm2 55.3(4) . .
O12 Si4 O11 Sm2 166.6(3) . .
Sm2 Si4 O11 Sm2 180.0(5) 2_666 .
O13 Si4 O11 Sm2 107.1(3) . 2_666
O8 Si4 O11 Sm2 -124.7(2) . 2_666
O12 Si4 O11 Sm2 -13.3(3) . 2_666
O1 Sm2 O11 Si4 -97.9(3) . .
O3 Sm2 O11 Si4 87.6(3) 1_655 .
O5 Sm2 O11 Si4 -9.3(3) . .
O16 Sm2 O11 Si4 12.0(9) 2_666 .
O11 Sm2 O11 Si4 -180.0(5) 2_666 .
Si4 Sm2 O11 Si4 -180.0(3) 2_666 .
Sm2 Sm2 O11 Si4 -180.0(5) 2_666 .
O1 Sm2 O11 Sm2 82.05(19) . 2_666
O3 Sm2 O11 Sm2 -92.39(19) 1_655 2_666
O5 Sm2 O11 Sm2 170.70(19) . 2_666
O16 Sm2 O11 Sm2 -168.0(6) 2_666 2_666
O11 Sm2 O11 Sm2 0.0 2_666 2_666
Si4 Sm2 O11 Sm2 0.00(16) 2_666 2_666
O14 Si5 O12 Si4 38.0(5) . .
O10 Si5 O12 Si4 -88.8(5) 2_656 .
O15 Si5 O12 Si4 160.0(4) . .
O13 Si4 O12 Si5 104.6(4) . .
O11 Si4 O12 Si5 -132.7(4) . .
O8 Si4 O12 Si5 -17.5(5) . .
Sm2 Si4 O12 Si5 -141.9(5) 2_666 .
O11 Si4 O13 Sm1 -149.5(4) . 1_655
O8 Si4 O13 Sm1 83.9(5) . 1_655
O12 Si4 O13 Sm1 -33.2(5) . 1_655
Sm2 Si4 O13 Sm1 -105.7(4) 2_666 1_655
O10 Si5 O14 Sm1 20.9(5) 2_656 .
O15 Si5 O14 Sm1 136.0(4) . .
O12 Si5 O14 Sm1 -104.1(4) . .
O13 Sm1 O14 Si5 -10.9(4) 2_656 .
O13 Sm1 O14 Si5 169.1(4) 1_455 .
O9 Sm1 O14 Si5 -97.2(4) 2_556 .
O9 Sm1 O14 Si5 82.8(4) . .
O16 Si6 O15 Si5 34.4(5) . .
O7 Si6 O15 Si5 156.7(4) 1_554 .
O4 Si6 O15 Si5 -90.3(5) 2_566 .
O14 Si5 O15 Si6 104.4(5) . .
O10 Si5 O15 Si6 -134.9(5) 2_656 .
O12 Si5 O15 Si6 -19.8(5) . .
O7 Si6 O16 Sm2 166.5(3) 1_554 2_666
O15 Si6 O16 Sm2 -75.1(4) . 2_666
O4 Si6 O16 Sm2 46.7(4) 2_566 2_666
